data_1572769
loop_
_publ_author_name
'Zhang, Chonghe'
'Gilliard, Jr, Robert J'
'Cummins, Christopher C.'

_publ_section_title
;
 Arene extrusion as an approach to reductive elimination at boron:
 implication of carbene-ligated haloborylene as a transient reactive
 intermediate.
;
_journal_issue 43
_journal_name_full 'Chemical science'
_journal_page_first 17873
_journal_page_last 17880
_journal_paper_doi 10.1039/d4sc05524a
_journal_volume 15
_journal_year 2024
_chemical_formula_moiety 'Br, C35 H53 B N'
_chemical_formula_sum 'C35 H53 B Br N'
_chemical_formula_weight 578.50
_space_group_crystal_system monoclinic
_space_group_IT_number 14
_space_group_name_Hall '-P 2ybc'
_space_group_name_H-M_alt 'P 1 21/c 1'
_atom_sites_solution_hydrogens geom
_audit_creation_date 2023-07-12
_audit_creation_method
;
Olex2 1.5
(compiled 2023.03.06 svn.rbb2c1857 for OlexSys, GUI svn.r6748)
;
_audit_update_record
;
2023-09-26 deposited with the CCDC.	2024-10-02 downloaded from the CCDC.
;
_cell_angle_alpha 90
_cell_angle_beta 93.75(5)
_cell_angle_gamma 90
_cell_formula_units_Z 4
_cell_length_a 10.810(11)
_cell_length_b 12.282(8)
_cell_length_c 23.47(3)
_cell_measurement_reflns_used 9764
_cell_measurement_temperature 100(2)
_cell_measurement_theta_max 31.058
_cell_measurement_theta_min 2.406
_cell_volume 3109(5)
_computing_cell_refinement 'SAINT V8.38A (Bruker, 2018)'
_computing_data_reduction 'SAINT V8.38A (Bruker, 2018)'
_computing_molecular_graphics 'Olex2 1.5 (Dolomanov et al., 2009)'
_computing_publication_material 'Olex2 1.5 (Dolomanov et al., 2009)'
_computing_structure_refinement 'XL  (Sheldrick, 2008)'
_computing_structure_solution 'SHELXT 2014/5 (Sheldrick, 2014)'
_diffrn_ambient_temperature 100.00
_diffrn_measured_fraction_theta_full 1.000
_diffrn_measured_fraction_theta_max 0.997
_diffrn_measurement_device_type 'Bruker APEX-II CCD'
_diffrn_measurement_method '\f and \w scans'
_diffrn_radiation_type MoK\a
_diffrn_radiation_wavelength 0.71073
_diffrn_reflns_av_R_equivalents 0.0401
_diffrn_reflns_av_unetI/netI 0.0154
_diffrn_reflns_Laue_measured_fraction_full 1.000
_diffrn_reflns_Laue_measured_fraction_max 0.997
_diffrn_reflns_limit_h_max 15
_diffrn_reflns_limit_h_min -15
_diffrn_reflns_limit_k_max 17
_diffrn_reflns_limit_k_min -17
_diffrn_reflns_limit_l_max 33
_diffrn_reflns_limit_l_min -34
_diffrn_reflns_number 207305
_diffrn_reflns_point_group_measured_fraction_full 1.000
_diffrn_reflns_point_group_measured_fraction_max 0.997
_diffrn_reflns_theta_full 25.242
_diffrn_reflns_theta_max 31.069
_diffrn_reflns_theta_min 1.739
_diffrn_source_current 1.4
_diffrn_source_power 0.07
_diffrn_source_voltage 50.0
_diffrn_standards_number 0
_exptl_absorpt_coefficient_mu 1.346
_exptl_absorpt_correction_T_max 0.7462
_exptl_absorpt_correction_T_min 0.6659
_exptl_absorpt_correction_type multi-scan
_exptl_absorpt_process_details
;
SADABS-2016/2 (Bruker,2016/2) was used for absorption correction.
wR2(int) was 0.0948 before and 0.0545 after correction.
The Ratio of minimum to maximum transmission is 0.8924.
The \l/2 correction factor is Not present.
;
_exptl_crystal_colour yellow
_exptl_crystal_colour_primary yellow
_exptl_crystal_density_diffrn 1.236
_exptl_crystal_description block
_exptl_crystal_F_000 1240
_exptl_crystal_size_max 0.091
_exptl_crystal_size_mid 0.054
_exptl_crystal_size_min 0.023
_refine_diff_density_max 0.955
_refine_diff_density_min -0.288
_refine_diff_density_rms 0.098
_refine_ls_extinction_method none
_refine_ls_goodness_of_fit_ref 1.100
_refine_ls_hydrogen_treatment constr
_refine_ls_matrix_type full
_refine_ls_number_parameters 355
_refine_ls_number_reflns 9960
_refine_ls_number_restraints 0
_refine_ls_restrained_S_all 1.100
_refine_ls_R_factor_all 0.0345
_refine_ls_R_factor_gt 0.0289
_refine_ls_shift/su_max 0.002
_refine_ls_shift/su_mean 0.000
_refine_ls_structure_factor_coef Fsqd
_refine_ls_weighting_details 'w=1/[\s^2^(Fo^2^)+(0.0472P)^2^+0.8465P] where P=(Fo^2^+2Fc^2^)/3'
_refine_ls_weighting_scheme calc
_refine_ls_wR_factor_gt 0.0800
_refine_ls_wR_factor_ref 0.0822
_reflns_Friedel_coverage 0.000
_reflns_number_gt 8747
_reflns_number_total 9960
_reflns_threshold_expression 'I > 2\s(I)'
_cod_data_source_file d4sc05524a3.cif
_cod_data_source_block 7
_cod_depositor_comments 'Adding full bibliography for 1572763--1572772.cif.'
_cod_original_cell_volume 3110(5)
_cod_database_code 1572769
_shelx_shelxl_version_number 2016/6
_shelx_space_group_comment
;
The symmetry employed for this shelxl refinement is uniquely defined
by the following loop, which should always be used as a source of
symmetry information in preference to the above space-group names.
They are only intended as comments.
;
_shelx_estimated_absorpt_t_max 0.970
_shelx_estimated_absorpt_t_min 0.887
_olex2_refinement_description
;
1. Fixed Uiso
 At 1.2 times of:
  All C(H) groups, All C(H,H) groups
 At 1.5 times of:
  All C(H,H,H) groups
2.a Ternary CH refined with riding coordinates:
 C33(H33), C30(H30)
2.b Secondary CH2 refined with riding coordinates:
 C21(H21A,H21B), C20(H20A,H20B), C19(H19A,H19B), C15(H15A,H15B), C18(H18A,
 H18B), C17(H17A,H17B)
2.c Aromatic/amide H refined with riding coordinates:
 C27(H27), C26(H26), C28(H28)
2.d Idealised Me refined as rotating group:
 C35(H35A,H35B,H35C), C23(H23A,H23B,H23C), C22(H22A,H22B,H22C), C12(H12A,H12B,
 H12C), C11(H11A,H11B,H11C), C8(H8A,H8B,H8C), C7(H7A,H7B,H7C), C5(H5A,H5B,H5C),
 C6(H6A,H6B,H6C), C32(H32A,H32B,H32C), C31(H31A,H31B,H31C), C34(H34A,H34B,H34C)
;
_olex2_submission_special_instructions 'No special instructions were received'

loop_
_space_group_symop_operation_xyz
'x, y, z'
'-x, y+1/2, -z+1/2'
'-x, -y, -z'
'x, -y-1/2, z-1/2'

loop_
_atom_site_label
_atom_site_type_symbol
_atom_site_fract_x
_atom_site_fract_y
_atom_site_fract_z
_atom_site_U_iso_or_equiv
_atom_site_adp_type
_atom_site_occupancy
_atom_site_site_symmetry_order
_atom_site_calc_flag
_atom_site_refinement_flags_posn
_atom_site_refinement_flags_adp
_atom_site_refinement_flags_occupancy
_atom_site_disorder_assembly
_atom_site_disorder_group
Br01 Br 0.19481(2) 0.73378(2) 0.30497(2) 0.02027(4) Uani 1 1 d . . . . .
N1 N 0.15644(8) 0.35561(7) 0.36645(4) 0.01210(15) Uani 1 1 d . . . . .
C27 C 0.27532(12) 0.34227(11) 0.54215(5) 0.0243(2) Uani 1 1 d . . . . .
H27 H 0.306216 0.339106 0.580943 0.029 Uiso 1 1 calc R U . . .
C26 C 0.22309(13) 0.25087(11) 0.51579(5) 0.0234(2) Uani 1 1 d . . . . .
H26 H 0.217200 0.185614 0.537175 0.028 Uiso 1 1 calc R U . . .
C25 C 0.17874(11) 0.25220(9) 0.45843(5) 0.0168(2) Uani 1 1 d . . . . .
C24 C 0.19221(9) 0.34958(9) 0.42777(4) 0.01332(18) Uani 1 1 d . . . . .
C13 C 0.22762(9) 0.32496(8) 0.32621(4) 0.01137(17) Uani 1 1 d . . . . .
C14 C 0.17936(9) 0.37373(8) 0.26863(4) 0.01226(17) Uani 1 1 d . . . . .
C21 C 0.14616(10) 0.29075(9) 0.22046(4) 0.01440(18) Uani 1 1 d . . . . .
H21A H 0.217552 0.241595 0.216229 0.017 Uiso 1 1 calc R U . . .
H21B H 0.075135 0.245867 0.231048 0.017 Uiso 1 1 calc R U . . .
C20 C 0.11262(10) 0.34764(10) 0.16319(4) 0.0184(2) Uani 1 1 d . . . . .
H20A H 0.097067 0.291955 0.133077 0.022 Uiso 1 1 calc R U . . .
H20B H 0.035374 0.389986 0.166120 0.022 Uiso 1 1 calc R U . . .
C19 C 0.21566(11) 0.42370(10) 0.14627(5) 0.0196(2) Uani 1 1 d . . . . .
H19A H 0.188627 0.462285 0.110574 0.024 Uiso 1 1 calc R U . . .
H19B H 0.290289 0.380444 0.139007 0.024 Uiso 1 1 calc R U . . .
C35 C 0.17927(12) 0.04553(10) 0.44773(6) 0.0252(2) Uani 1 1 d . . . . .
H35A H 0.263544 0.051099 0.434943 0.038 Uiso 1 1 calc R U . . .
H35B H 0.135500 -0.014358 0.427523 0.038 Uiso 1 1 calc R U . . .
H35C H 0.183177 0.031474 0.488902 0.038 Uiso 1 1 calc R U . . .
C33 C 0.10980(11) 0.15249(9) 0.43491(5) 0.0188(2) Uani 1 1 d . . . . .
H33 H 0.096091 0.160557 0.392575 0.023 Uiso 1 1 calc R U . . .
C28 C 0.28228(11) 0.43829(10) 0.51166(5) 0.0198(2) Uani 1 1 d . . . . .
H28 H 0.315871 0.501263 0.530400 0.024 Uiso 1 1 calc R U . . .
C29 C 0.24116(10) 0.44514(9) 0.45397(4) 0.01474(18) Uani 1 1 d . . . . .
C16 C 0.02919(9) 0.39727(10) 0.34197(4) 0.01614(19) Uani 1 1 d . . . . .
C23 C -0.02973(11) 0.48251(12) 0.37886(5) 0.0244(2) Uani 1 1 d . . . . .
H23A H 0.016787 0.550821 0.377379 0.037 Uiso 1 1 calc R U . . .
H23B H -0.028103 0.456670 0.418403 0.037 Uiso 1 1 calc R U . . .
H23C H -0.115773 0.494825 0.364511 0.037 Uiso 1 1 calc R U . . .
C22 C -0.05680(10) 0.29849(11) 0.33468(5) 0.0220(2) Uani 1 1 d . . . . .
H22A H -0.131322 0.318685 0.311014 0.033 Uiso 1 1 calc R U . . .
H22B H -0.080472 0.274160 0.372208 0.033 Uiso 1 1 calc R U . . .
H22C H -0.013645 0.239394 0.316134 0.033 Uiso 1 1 calc R U . . .
C15 C 0.06538(10) 0.44089(9) 0.28434(4) 0.01555(19) Uani 1 1 d . . . . .
H15A H 0.086561 0.519198 0.287262 0.019 Uiso 1 1 calc R U . . .
H15B H -0.003818 0.431658 0.254974 0.019 Uiso 1 1 calc R U . . .
B1 B 0.34259(11) 0.24401(9) 0.33894(5) 0.01228(19) Uani 1 1 d . . . . .
C1 C 0.50151(9) 0.25582(9) 0.31953(5) 0.01391(18) Uani 1 1 d . . . . .
C4 C 0.46772(10) 0.24346(9) 0.38083(5) 0.01375(18) Uani 1 1 d . . . . .
C10 C 0.48937(10) 0.12791(9) 0.40174(4) 0.01524(19) Uani 1 1 d . . . . .
C12 C 0.58382(11) 0.10400(10) 0.44995(5) 0.0225(2) Uani 1 1 d . . . . .
H12A H 0.587268 0.025320 0.456821 0.034 Uiso 1 1 calc R U . . .
H12B H 0.560410 0.141273 0.484556 0.034 Uiso 1 1 calc R U . . .
H12C H 0.665368 0.129805 0.439910 0.034 Uiso 1 1 calc R U . . .
C9 C 0.42544(10) 0.05709(9) 0.36820(4) 0.01509(18) Uani 1 1 d . . . . .
C11 C 0.43169(11) -0.06489(9) 0.36971(5) 0.0206(2) Uani 1 1 d . . . . .
H11A H 0.470686 -0.091368 0.335817 0.031 Uiso 1 1 calc R U . . .
H11B H 0.347689 -0.094726 0.370192 0.031 Uiso 1 1 calc R U . . .
H11C H 0.480796 -0.088275 0.404122 0.031 Uiso 1 1 calc R U . . .
C3 C 0.35064(9) 0.11517(8) 0.32022(4) 0.01329(17) Uani 1 1 d . . . . .
C8 C 0.24652(10) 0.05028(9) 0.28981(5) 0.01714(19) Uani 1 1 d . . . . .
H8A H 0.204291 0.095481 0.260127 0.026 Uiso 1 1 calc R U . . .
H8B H 0.187150 0.027986 0.317394 0.026 Uiso 1 1 calc R U . . .
H8C H 0.280919 -0.014491 0.272289 0.026 Uiso 1 1 calc R U . . .
C2 C 0.43556(9) 0.18153(8) 0.28471(4) 0.01342(18) Uani 1 1 d . . . . .
C7 C 0.44510(10) 0.17354(10) 0.22110(5) 0.0178(2) Uani 1 1 d . . . . .
H7A H 0.427306 0.244748 0.203591 0.027 Uiso 1 1 calc R U . . .
H7B H 0.385111 0.119957 0.205260 0.027 Uiso 1 1 calc R U . . .
H7C H 0.529071 0.150733 0.213081 0.027 Uiso 1 1 calc R U . . .
C5 C 0.51287(10) 0.33284(10) 0.42134(5) 0.0199(2) Uani 1 1 d . . . . .
H5A H 0.470840 0.326868 0.456953 0.030 Uiso 1 1 calc R U . . .
H5B H 0.494487 0.403884 0.403756 0.030 Uiso 1 1 calc R U . . .
H5C H 0.602560 0.325706 0.429558 0.030 Uiso 1 1 calc R U . . .
C6 C 0.58505(10) 0.34318(10) 0.29977(5) 0.0198(2) Uani 1 1 d . . . . .
H6A H 0.612043 0.324361 0.261949 0.030 Uiso 1 1 calc R U . . .
H6B H 0.657646 0.349875 0.326812 0.030 Uiso 1 1 calc R U . . .
H6C H 0.540213 0.412561 0.297583 0.030 Uiso 1 1 calc R U . . .
C18 C 0.24798(11) 0.50699(9) 0.19346(5) 0.0189(2) Uani 1 1 d . . . . .
H18A H 0.175677 0.554825 0.198218 0.023 Uiso 1 1 calc R U . . .
H18B H 0.317645 0.553051 0.182405 0.023 Uiso 1 1 calc R U . . .
C17 C 0.28436(10) 0.44960(9) 0.25022(4) 0.01482(18) Uani 1 1 d . . . . .
H17A H 0.302792 0.504945 0.280250 0.018 Uiso 1 1 calc R U . . .
H17B H 0.360442 0.406193 0.246163 0.018 Uiso 1 1 calc R U . . .
C30 C 0.24792(10) 0.55579(9) 0.42472(5) 0.01632(19) Uani 1 1 d . . . . .
H30 H 0.206120 0.549178 0.385592 0.020 Uiso 1 1 calc R U . . .
C32 C 0.38052(11) 0.59647(10) 0.41856(5) 0.0214(2) Uani 1 1 d . . . . .
H32A H 0.429140 0.587779 0.455000 0.032 Uiso 1 1 calc R U . . .
H32B H 0.378438 0.673548 0.407741 0.032 Uiso 1 1 calc R U . . .
H32C H 0.418720 0.554083 0.389001 0.032 Uiso 1 1 calc R U . . .
C31 C 0.17745(12) 0.64172(10) 0.45771(5) 0.0237(2) Uani 1 1 d . . . . .
H31A H 0.096011 0.612948 0.466014 0.036 Uiso 1 1 calc R U . . .
H31B H 0.166676 0.707816 0.434533 0.036 Uiso 1 1 calc R U . . .
H31C H 0.224828 0.659072 0.493588 0.036 Uiso 1 1 calc R U . . .
C34 C -0.01709(12) 0.14727(11) 0.46079(6) 0.0255(2) Uani 1 1 d . . . . .
H34A H -0.005328 0.131162 0.501673 0.038 Uiso 1 1 calc R U . . .
H34B H -0.067436 0.089879 0.441775 0.038 Uiso 1 1 calc R U . . .
H34C H -0.059398 0.217446 0.455405 0.038 Uiso 1 1 calc R U . . .

loop_
_atom_site_aniso_label
_atom_site_aniso_U_11
_atom_site_aniso_U_22
_atom_site_aniso_U_33
_atom_site_aniso_U_23
_atom_site_aniso_U_13
_atom_site_aniso_U_12
Br01 0.02003(6) 0.01855(6) 0.02183(6) 0.00337(4) -0.00165(4) 0.00046(4)
N1 0.0103(3) 0.0159(4) 0.0100(4) -0.0009(3) 0.0004(3) -0.0006(3)
C27 0.0322(6) 0.0296(6) 0.0105(4) 0.0010(4) -0.0017(4) -0.0047(5)
C26 0.0319(6) 0.0250(6) 0.0134(5) 0.0048(4) 0.0020(4) -0.0054(5)
C25 0.0181(5) 0.0200(5) 0.0127(5) 0.0000(4) 0.0035(4) -0.0036(4)
C24 0.0124(4) 0.0190(5) 0.0087(4) -0.0016(3) 0.0016(3) -0.0010(3)
C13 0.0106(4) 0.0131(4) 0.0104(4) -0.0013(3) 0.0008(3) -0.0024(3)
C14 0.0116(4) 0.0160(4) 0.0092(4) -0.0005(3) 0.0007(3) 0.0013(3)
C21 0.0146(4) 0.0175(5) 0.0110(4) -0.0021(3) -0.0001(3) -0.0001(4)
C20 0.0185(5) 0.0255(5) 0.0110(4) -0.0016(4) -0.0011(4) 0.0009(4)
C19 0.0235(5) 0.0244(5) 0.0111(4) 0.0030(4) 0.0020(4) 0.0019(4)
C35 0.0292(6) 0.0211(5) 0.0263(6) 0.0029(4) 0.0101(5) -0.0030(5)
C33 0.0202(5) 0.0196(5) 0.0170(5) -0.0006(4) 0.0052(4) -0.0059(4)
C28 0.0239(5) 0.0228(5) 0.0125(4) -0.0032(4) -0.0006(4) -0.0035(4)
C29 0.0153(4) 0.0174(5) 0.0116(4) -0.0022(3) 0.0012(3) -0.0010(4)
C16 0.0099(4) 0.0254(5) 0.0130(4) -0.0028(4) 0.0000(3) 0.0029(4)
C23 0.0160(5) 0.0386(7) 0.0187(5) -0.0081(5) 0.0014(4) 0.0097(5)
C22 0.0124(5) 0.0352(6) 0.0183(5) -0.0009(5) 0.0009(4) -0.0049(4)
C15 0.0133(4) 0.0204(5) 0.0128(4) -0.0004(4) -0.0001(3) 0.0050(4)
B1 0.0117(5) 0.0140(5) 0.0113(5) -0.0009(4) 0.0013(4) -0.0001(4)
C1 0.0103(4) 0.0154(4) 0.0161(5) 0.0004(3) 0.0016(3) 0.0017(3)
C4 0.0118(4) 0.0164(4) 0.0128(4) -0.0016(3) -0.0006(3) 0.0004(3)
C10 0.0141(4) 0.0177(5) 0.0139(4) 0.0008(4) 0.0007(3) 0.0024(4)
C12 0.0225(5) 0.0249(6) 0.0192(5) 0.0024(4) -0.0053(4) 0.0039(4)
C9 0.0156(4) 0.0157(5) 0.0141(4) 0.0015(3) 0.0019(3) 0.0018(4)
C11 0.0247(5) 0.0152(5) 0.0218(5) 0.0016(4) 0.0005(4) 0.0025(4)
C3 0.0136(4) 0.0130(4) 0.0133(4) -0.0009(3) 0.0011(3) -0.0004(3)
C8 0.0179(5) 0.0148(5) 0.0184(5) -0.0023(4) -0.0012(4) -0.0020(4)
C2 0.0124(4) 0.0146(4) 0.0135(4) -0.0008(3) 0.0024(3) 0.0025(3)
C7 0.0191(5) 0.0218(5) 0.0130(4) -0.0014(4) 0.0045(4) 0.0032(4)
C5 0.0180(5) 0.0207(5) 0.0204(5) -0.0066(4) -0.0044(4) 0.0002(4)
C6 0.0134(4) 0.0207(5) 0.0253(5) 0.0029(4) 0.0018(4) -0.0027(4)
C18 0.0227(5) 0.0195(5) 0.0148(5) 0.0039(4) 0.0019(4) 0.0001(4)
C17 0.0145(4) 0.0163(5) 0.0137(4) 0.0007(3) 0.0014(3) -0.0015(4)
C30 0.0184(5) 0.0154(5) 0.0150(4) -0.0015(4) 0.0000(4) 0.0004(4)
C32 0.0200(5) 0.0185(5) 0.0256(6) 0.0010(4) 0.0001(4) -0.0025(4)
C31 0.0278(6) 0.0220(5) 0.0211(5) -0.0065(4) 0.0006(4) 0.0046(5)
C34 0.0233(6) 0.0287(6) 0.0255(6) -0.0010(5) 0.0096(5) -0.0082(5)

loop_
_atom_type_symbol
_atom_type_description
_atom_type_scat_dispersion_real
_atom_type_scat_dispersion_imag
_atom_type_scat_source
C C 0.0033 0.0016 'International Tables Vol C Tables 4.2.6.8 and 6.1.1.4'
H H 0.0000 0.0000 'International Tables Vol C Tables 4.2.6.8 and 6.1.1.4'
B B 0.0013 0.0007 'International Tables Vol C Tables 4.2.6.8 and 6.1.1.4'
Br Br -0.2901 2.4595 'International Tables Vol C Tables 4.2.6.8 and 6.1.1.4'
N N 0.0061 0.0033 'International Tables Vol C Tables 4.2.6.8 and 6.1.1.4'

loop_
_geom_angle_atom_site_label_1
_geom_angle_atom_site_label_2
_geom_angle_atom_site_label_3
_geom_angle
_geom_angle_site_symmetry_1
_geom_angle_site_symmetry_3
_geom_angle_publ_flag
C24 N1 C16 123.58(9) . . ?
C13 N1 C24 124.22(10) . . ?
C13 N1 C16 112.19(11) . . ?
C26 C27 H27 120.2 . . ?
C28 C27 H27 120.2 . . ?
C28 C27 C26 119.63(12) . . ?
C27 C26 H26 119.2 . . ?
C27 C26 C25 121.64(11) . . ?
C25 C26 H26 119.2 . . ?
C26 C25 C24 117.47(11) . . ?
C26 C25 C33 118.00(11) . . ?
C24 C25 C33 124.31(11) . . ?
C25 C24 N1 120.98(10) . . ?
C25 C24 C29 122.12(11) . . ?
C29 C24 N1 116.90(10) . . ?
N1 C13 C14 109.86(11) . . ?
N1 C13 B1 121.84(10) . . ?
C14 C13 B1 128.25(9) . . ?
C13 C14 C21 115.78(11) . . ?
C13 C14 C15 103.17(9) . . ?
C13 C14 C17 105.45(9) . . ?
C21 C14 C15 112.03(10) . . ?
C21 C14 C17 109.33(10) . . ?
C15 C14 C17 110.77(10) . . ?
C14 C21 H21A 109.3 . . ?
C14 C21 H21B 109.3 . . ?
H21A C21 H21B 107.9 . . ?
C20 C21 C14 111.71(11) . . ?
C20 C21 H21A 109.3 . . ?
C20 C21 H21B 109.3 . . ?
C21 C20 H20A 109.3 . . ?
C21 C20 H20B 109.3 . . ?
H20A C20 H20B 107.9 . . ?
C19 C20 C21 111.80(10) . . ?
C19 C20 H20A 109.3 . . ?
C19 C20 H20B 109.3 . . ?
C20 C19 H19A 109.5 . . ?
C20 C19 H19B 109.5 . . ?
C20 C19 C18 110.89(10) . . ?
H19A C19 H19B 108.0 . . ?
C18 C19 H19A 109.5 . . ?
C18 C19 H19B 109.5 . . ?
H35A C35 H35B 109.5 . . ?
H35A C35 H35C 109.5 . . ?
H35B C35 H35C 109.5 . . ?
C33 C35 H35A 109.5 . . ?
C33 C35 H35B 109.5 . . ?
C33 C35 H35C 109.5 . . ?
C25 C33 C35 113.40(11) . . ?
C25 C33 H33 108.6 . . ?
C25 C33 C34 108.62(10) . . ?
C35 C33 H33 108.6 . . ?
C35 C33 C34 108.97(10) . . ?
C34 C33 H33 108.6 . . ?
C27 C28 H28 119.1 . . ?
C27 C28 C29 121.78(11) . . ?
C29 C28 H28 119.1 . . ?
C24 C29 C30 124.87(11) . . ?
C28 C29 C24 117.24(10) . . ?
C28 C29 C30 117.85(10) . . ?
C23 C16 N1 114.32(10) . . ?
C23 C16 C22 109.54(11) . . ?
C23 C16 C15 113.73(11) . . ?
C22 C16 N1 107.39(10) . . ?
C15 C16 N1 99.91(10) . . ?
C15 C16 C22 111.54(10) . . ?
C16 C23 H23A 109.5 . . ?
C16 C23 H23B 109.5 . . ?
C16 C23 H23C 109.5 . . ?
H23A C23 H23B 109.5 . . ?
H23A C23 H23C 109.5 . . ?
H23B C23 H23C 109.5 . . ?
C16 C22 H22A 109.5 . . ?
C16 C22 H22B 109.5 . . ?
C16 C22 H22C 109.5 . . ?
H22A C22 H22B 109.5 . . ?
H22A C22 H22C 109.5 . . ?
H22B C22 H22C 109.5 . . ?
C14 C15 H15A 110.5 . . ?
C14 C15 H15B 110.5 . . ?
C16 C15 C14 106.13(9) . . ?
C16 C15 H15A 110.5 . . ?
C16 C15 H15B 110.5 . . ?
H15A C15 H15B 108.7 . . ?
C13 B1 C1 129.75(10) . . ?
C13 B1 C4 136.19(10) . . ?
C13 B1 C3 126.87(9) . . ?
C13 B1 C2 125.54(10) . . ?
C1 B1 C2 44.74(6) . . ?
C4 B1 C1 52.04(9) . . ?
C4 B1 C3 95.82(8) . . ?
C4 B1 C2 86.90(10) . . ?
C3 B1 C1 86.70(7) . . ?
C3 B1 C2 51.23(6) . . ?
C4 C1 B1 57.43(7) . . ?
C2 C1 B1 68.71(9) . . ?
C2 C1 C4 110.26(10) . . ?
C2 C1 C6 125.83(11) . . ?
C6 C1 B1 137.49(9) . . ?
C6 C1 C4 123.68(10) . . ?
C1 C4 B1 70.53(10) . . ?
C10 C4 B1 107.81(9) . . ?
C10 C4 C1 111.09(9) . . ?
C5 C4 B1 126.96(10) . . ?
C5 C4 C1 115.87(10) . . ?
C5 C4 C10 116.09(11) . . ?
C12 C10 C4 120.67(10) . . ?
C9 C10 C4 110.86(11) . . ?
C9 C10 C12 128.08(11) . . ?
C10 C12 H12A 109.5 . . ?
C10 C12 H12B 109.5 . . ?
C10 C12 H12C 109.5 . . ?
H12A C12 H12B 109.5 . . ?
H12A C12 H12C 109.5 . . ?
H12B C12 H12C 109.5 . . ?
C10 C9 C11 128.01(11) . . ?
C10 C9 C3 111.15(11) . . ?
C11 C9 C3 120.47(10) . . ?
C9 C11 H11A 109.5 . . ?
C9 C11 H11B 109.5 . . ?
C9 C11 H11C 109.5 . . ?
H11A C11 H11B 109.5 . . ?
H11A C11 H11C 109.5 . . ?
H11B C11 H11C 109.5 . . ?
C9 C3 B1 106.75(9) . . ?
C8 C3 B1 125.41(9) . . ?
C8 C3 C9 116.35(10) . . ?
C2 C3 B1 71.01(8) . . ?
C2 C3 C9 110.33(11) . . ?
C2 C3 C8 118.69(11) . . ?
C3 C8 H8A 109.5 . . ?
C3 C8 H8B 109.5 . . ?
C3 C8 H8C 109.5 . . ?
H8A C8 H8B 109.5 . . ?
H8A C8 H8C 109.5 . . ?
H8B C8 H8C 109.5 . . ?
C1 C2 B1 66.54(9) . . ?
C1 C2 C3 109.57(11) . . ?
C1 C2 C7 124.04(10) . . ?
C3 C2 B1 57.76(8) . . ?
C7 C2 B1 142.04(9) . . ?
C7 C2 C3 126.34(10) . . ?
C2 C7 H7A 109.5 . . ?
C2 C7 H7B 109.5 . . ?
C2 C7 H7C 109.5 . . ?
H7A C7 H7B 109.5 . . ?
H7A C7 H7C 109.5 . . ?
H7B C7 H7C 109.5 . . ?
C4 C5 H5A 109.5 . . ?
C4 C5 H5B 109.5 . . ?
C4 C5 H5C 109.5 . . ?
H5A C5 H5B 109.5 . . ?
H5A C5 H5C 109.5 . . ?
H5B C5 H5C 109.5 . . ?
C1 C6 H6A 109.5 . . ?
C1 C6 H6B 109.5 . . ?
C1 C6 H6C 109.5 . . ?
H6A C6 H6B 109.5 . . ?
H6A C6 H6C 109.5 . . ?
H6B C6 H6C 109.5 . . ?
C19 C18 H18A 109.5 . . ?
C19 C18 H18B 109.5 . . ?
C19 C18 C17 110.76(11) . . ?
H18A C18 H18B 108.1 . . ?
C17 C18 H18A 109.5 . . ?
C17 C18 H18B 109.5 . . ?
C14 C17 H17A 109.3 . . ?
C14 C17 H17B 109.3 . . ?
C18 C17 C14 111.52(10) . . ?
C18 C17 H17A 109.3 . . ?
C18 C17 H17B 109.3 . . ?
H17A C17 H17B 108.0 . . ?
C29 C30 H30 108.0 . . ?
C29 C30 C32 113.89(9) . . ?
C29 C30 C31 110.13(11) . . ?
C32 C30 H30 108.0 . . ?
C32 C30 C31 108.68(11) . . ?
C31 C30 H30 108.0 . . ?
C30 C32 H32A 109.5 . . ?
C30 C32 H32B 109.5 . . ?
C30 C32 H32C 109.5 . . ?
H32A C32 H32B 109.5 . . ?
H32A C32 H32C 109.5 . . ?
H32B C32 H32C 109.5 . . ?
C30 C31 H31A 109.5 . . ?
C30 C31 H31B 109.5 . . ?
C30 C31 H31C 109.5 . . ?
H31A C31 H31B 109.5 . . ?
H31A C31 H31C 109.5 . . ?
H31B C31 H31C 109.5 . . ?
C33 C34 H34A 109.5 . . ?
C33 C34 H34B 109.5 . . ?
C33 C34 H34C 109.5 . . ?
H34A C34 H34B 109.5 . . ?
H34A C34 H34C 109.5 . . ?
H34B C34 H34C 109.5 . . ?

loop_
_geom_bond_atom_site_label_1
_geom_bond_atom_site_label_2
_geom_bond_distance
_geom_bond_site_symmetry_2
_geom_bond_publ_flag
N1 C24 1.468(2) . ?
N1 C13 1.3118(16) . ?
N1 C16 1.5430(18) . ?
C27 H27 0.9500 . ?
C27 C26 1.3842(19) . ?
C27 C28 1.3840(19) . ?
C26 H26 0.9500 . ?
C26 C25 1.399(2) . ?
C25 C24 1.4084(17) . ?
C25 C33 1.5186(18) . ?
C24 C29 1.4119(16) . ?
C13 C14 1.538(2) . ?
C13 B1 1.6044(18) . ?
C14 C21 1.5468(18) . ?
C14 C15 1.5471(18) . ?
C14 C17 1.5517(17) . ?
C21 H21A 0.9900 . ?
C21 H21B 0.9900 . ?
C21 C20 1.537(2) . ?
C20 H20A 0.9900 . ?
C20 H20B 0.9900 . ?
C20 C19 1.5262(19) . ?
C19 H19A 0.9900 . ?
C19 H19B 0.9900 . ?
C19 C18 1.5312(19) . ?
C35 H35A 0.9800 . ?
C35 H35B 0.9800 . ?
C35 H35C 0.9800 . ?
C35 C33 1.5332(19) . ?
C33 H33 1.0000 . ?
C33 C34 1.537(2) . ?
C28 H28 0.9500 . ?
C28 C29 1.400(2) . ?
C29 C30 1.5265(17) . ?
C16 C23 1.5243(18) . ?
C16 C22 1.5313(19) . ?
C16 C15 1.530(2) . ?
C23 H23A 0.9800 . ?
C23 H23B 0.9800 . ?
C23 H23C 0.9800 . ?
C22 H22A 0.9800 . ?
C22 H22B 0.9800 . ?
C22 H22C 0.9800 . ?
C15 H15A 0.9900 . ?
C15 H15B 0.9900 . ?
B1 C1 1.812(2) . ?
B1 C4 1.619(2) . ?
B1 C3 1.6460(18) . ?
B1 C2 1.840(2) . ?
C1 C4 1.515(2) . ?
C1 C2 1.3902(17) . ?
C1 C6 1.4957(17) . ?
C4 C10 1.5149(17) . ?
C4 C5 1.5122(17) . ?
C10 C12 1.503(2) . ?
C10 C9 1.3352(17) . ?
C12 H12A 0.9800 . ?
C12 H12B 0.9800 . ?
C12 H12C 0.9800 . ?
C9 C11 1.5001(18) . ?
C9 C3 1.5204(18) . ?
C11 H11A 0.9800 . ?
C11 H11B 0.9800 . ?
C11 H11C 0.9800 . ?
C3 C8 1.5188(18) . ?
C3 C2 1.5172(17) . ?
C8 H8A 0.9800 . ?
C8 H8B 0.9800 . ?
C8 H8C 0.9800 . ?
C2 C7 1.507(2) . ?
C7 H7A 0.9800 . ?
C7 H7B 0.9800 . ?
C7 H7C 0.9800 . ?
C5 H5A 0.9800 . ?
C5 H5B 0.9800 . ?
C5 H5C 0.9800 . ?
C6 H6A 0.9800 . ?
C6 H6B 0.9800 . ?
C6 H6C 0.9800 . ?
C18 H18A 0.9900 . ?
C18 H18B 0.9900 . ?
C18 C17 1.536(2) . ?
C17 H17A 0.9900 . ?
C17 H17B 0.9900 . ?
C30 H30 1.0000 . ?
C30 C32 1.534(2) . ?
C30 C31 1.5398(18) . ?
C32 H32A 0.9800 . ?
C32 H32B 0.9800 . ?
C32 H32C 0.9800 . ?
C31 H31A 0.9800 . ?
C31 H31B 0.9800 . ?
C31 H31C 0.9800 . ?
C34 H34A 0.9800 . ?
C34 H34B 0.9800 . ?
C34 H34C 0.9800 . ?

loop_
_geom_torsion_atom_site_label_1
_geom_torsion_atom_site_label_2
_geom_torsion_atom_site_label_3
_geom_torsion_atom_site_label_4
_geom_torsion
_geom_torsion_site_symmetry_1
_geom_torsion_site_symmetry_2
_geom_torsion_site_symmetry_3
_geom_torsion_site_symmetry_4
_geom_torsion_publ_flag
N1 C24 C29 C28 -176.33(9) . . . . ?
N1 C24 C29 C30 6.11(15) . . . . ?
N1 C13 C14 C21 -121.99(10) . . . . ?
N1 C13 C14 C15 0.76(11) . . . . ?
N1 C13 C14 C17 117.02(11) . . . . ?
N1 C13 B1 C1 -131.31(11) . . . . ?
N1 C13 B1 C4 -58.09(17) . . . . ?
N1 C13 B1 C3 106.69(13) . . . . ?
N1 C13 B1 C2 171.46(9) . . . . ?
N1 C16 C15 C14 27.37(10) . . . . ?
C27 C26 C25 C24 1.69(19) . . . . ?
C27 C26 C25 C33 -173.16(12) . . . . ?
C27 C28 C29 C24 -0.16(17) . . . . ?
C27 C28 C29 C30 177.58(11) . . . . ?
C26 C27 C28 C29 -2.0(2) . . . . ?
C26 C25 C24 N1 175.56(10) . . . . ?
C26 C25 C24 C29 -3.92(16) . . . . ?
C26 C25 C33 C35 -50.28(15) . . . . ?
C26 C25 C33 C34 71.02(15) . . . . ?
C25 C24 C29 C28 3.17(16) . . . . ?
C25 C24 C29 C30 -174.39(10) . . . . ?
C24 N1 C13 C14 -162.80(9) . . . . ?
C24 N1 C13 B1 19.62(15) . . . . ?
C24 N1 C16 C23 30.05(15) . . . . ?
C24 N1 C16 C22 -91.69(11) . . . . ?
C24 N1 C16 C15 151.87(10) . . . . ?
C24 C25 C33 C35 135.25(12) . . . . ?
C24 C25 C33 C34 -103.45(14) . . . . ?
C24 C29 C30 C32 -115.61(12) . . . . ?
C24 C29 C30 C31 122.02(13) . . . . ?
C13 N1 C24 C25 -83.51(14) . . . . ?
C13 N1 C24 C29 95.99(13) . . . . ?
C13 N1 C16 C23 -150.88(10) . . . . ?
C13 N1 C16 C22 87.38(11) . . . . ?
C13 N1 C16 C15 -29.06(11) . . . . ?
C13 C14 C21 C20 -173.78(8) . . . . ?
C13 C14 C15 C16 -18.83(11) . . . . ?
C13 C14 C17 C18 -178.61(8) . . . . ?
C13 B1 C1 C4 122.80(12) . . . . ?
C13 B1 C1 C2 -103.58(13) . . . . ?
C13 B1 C1 C6 16.73(19) . . . . ?
C13 B1 C4 C1 -110.99(14) . . . . ?
C13 B1 C4 C10 142.31(12) . . . . ?
C13 B1 C4 C5 -2.74(19) . . . . ?
C13 B1 C3 C9 -144.50(10) . . . . ?
C13 B1 C3 C8 -2.99(16) . . . . ?
C13 B1 C3 C2 109.24(13) . . . . ?
C13 B1 C2 C1 113.30(12) . . . . ?
C13 B1 C2 C3 -111.84(12) . . . . ?
C13 B1 C2 C7 -2.5(2) . . . . ?
C14 C13 B1 C1 51.59(16) . . . . ?
C14 C13 B1 C4 124.81(14) . . . . ?
C14 C13 B1 C3 -70.41(15) . . . . ?
C14 C13 B1 C2 -5.64(16) . . . . ?
C14 C21 C20 C19 55.48(12) . . . . ?
C21 C14 C15 C16 106.37(12) . . . . ?
C21 C14 C17 C18 56.28(12) . . . . ?
C21 C20 C19 C18 -55.53(14) . . . . ?
C20 C19 C18 C17 56.42(13) . . . . ?
C19 C18 C17 C14 -57.60(12) . . . . ?
C33 C25 C24 N1 -9.94(16) . . . . ?
C33 C25 C24 C29 170.58(10) . . . . ?
C28 C27 C26 C25 1.2(2) . . . . ?
C28 C29 C30 C32 66.84(14) . . . . ?
C28 C29 C30 C31 -55.53(15) . . . . ?
C16 N1 C24 C25 95.44(13) . . . . ?
C16 N1 C24 C29 -85.05(13) . . . . ?
C16 N1 C13 C14 18.14(12) . . . . ?
C16 N1 C13 B1 -159.44(9) . . . . ?
C23 C16 C15 C14 149.61(9) . . . . ?
C22 C16 C15 C14 -85.89(12) . . . . ?
C15 C14 C21 C20 68.29(11) . . . . ?
C15 C14 C17 C18 -67.65(12) . . . . ?
B1 C13 C14 C21 55.40(14) . . . . ?
B1 C13 C14 C15 178.14(9) . . . . ?
B1 C13 C14 C17 -65.59(14) . . . . ?
B1 C1 C4 C10 102.20(9) . . . . ?
B1 C1 C4 C5 -122.50(11) . . . . ?
B1 C1 C2 C3 -39.51(8) . . . . ?
B1 C1 C2 C7 138.08(11) . . . . ?
B1 C4 C10 C12 -168.15(10) . . . . ?
B1 C4 C10 C9 18.47(12) . . . . ?
B1 C3 C2 C1 43.63(9) . . . . ?
B1 C3 C2 C7 -133.89(12) . . . . ?
C1 B1 C4 C10 -106.70(9) . . . . ?
C1 B1 C4 C5 108.25(13) . . . . ?
C1 B1 C3 C9 76.28(11) . . . . ?
C1 B1 C3 C8 -142.21(11) . . . . ?
C1 B1 C3 C2 -29.98(7) . . . . ?
C1 B1 C2 C3 134.87(10) . . . . ?
C1 B1 C2 C7 -115.83(17) . . . . ?
C1 C4 C10 C12 116.41(13) . . . . ?
C1 C4 C10 C9 -56.97(13) . . . . ?
C4 B1 C1 C2 133.62(10) . . . . ?
C4 B1 C1 C6 -106.08(14) . . . . ?
C4 B1 C3 C9 24.98(10) . . . . ?
C4 B1 C3 C8 166.48(10) . . . . ?
C4 B1 C3 C2 -81.29(11) . . . . ?
C4 B1 C2 C1 -34.87(8) . . . . ?
C4 B1 C2 C3 100.00(9) . . . . ?
C4 B1 C2 C7 -150.70(14) . . . . ?
C4 C1 C2 B1 40.57(8) . . . . ?
C4 C1 C2 C3 1.06(12) . . . . ?
C4 C1 C2 C7 178.65(9) . . . . ?
C4 C10 C9 C11 172.44(10) . . . . ?
C4 C10 C9 C3 -0.54(12) . . . . ?
C10 C9 C3 B1 -17.19(12) . . . . ?
C10 C9 C3 C8 -162.70(9) . . . . ?
C10 C9 C3 C2 58.29(12) . . . . ?
C12 C10 C9 C11 -0.33(19) . . . . ?
C12 C10 C9 C3 -173.31(10) . . . . ?
C9 C3 C2 B1 -101.40(10) . . . . ?
C9 C3 C2 C1 -57.76(12) . . . . ?
C9 C3 C2 C7 124.71(12) . . . . ?
C11 C9 C3 B1 169.23(9) . . . . ?
C11 C9 C3 C8 23.71(14) . . . . ?
C11 C9 C3 C2 -115.30(11) . . . . ?
C3 B1 C1 C4 -100.01(8) . . . . ?
C3 B1 C1 C2 33.61(7) . . . . ?
C3 B1 C1 C6 153.91(13) . . . . ?
C3 B1 C4 C1 81.20(8) . . . . ?
C3 B1 C4 C10 -25.50(10) . . . . ?
C3 B1 C4 C5 -170.55(10) . . . . ?
C3 B1 C2 C1 -134.87(10) . . . . ?
C3 B1 C2 C7 109.30(16) . . . . ?
C8 C3 C2 B1 120.68(11) . . . . ?
C8 C3 C2 C1 164.31(9) . . . . ?
C8 C3 C2 C7 -13.21(15) . . . . ?
C2 B1 C1 C4 -133.62(10) . . . . ?
C2 B1 C1 C6 120.31(16) . . . . ?
C2 B1 C4 C1 30.69(7) . . . . ?
C2 B1 C4 C10 -76.01(9) . . . . ?
C2 B1 C4 C5 138.94(11) . . . . ?
C2 B1 C3 C9 106.26(12) . . . . ?
C2 B1 C3 C8 -112.23(13) . . . . ?
C2 C1 C4 B1 -45.98(9) . . . . ?
C2 C1 C4 C10 56.23(12) . . . . ?
C2 C1 C4 C5 -168.47(9) . . . . ?
C5 C4 C10 C12 -18.79(15) . . . . ?
C5 C4 C10 C9 167.83(9) . . . . ?
C6 C1 C4 B1 128.72(11) . . . . ?
C6 C1 C4 C10 -129.08(12) . . . . ?
C6 C1 C4 C5 6.23(15) . . . . ?
C6 C1 C2 B1 -133.99(12) . . . . ?
C6 C1 C2 C3 -173.50(10) . . . . ?
C6 C1 C2 C7 4.09(17) . . . . ?
C17 C14 C21 C20 -54.90(12) . . . . ?
C17 C14 C15 C16 -131.25(9) . . . . ?
